data_2230672
loop_
_publ_author_name
'Gon\,calves, Raoni S. B.'
'Kaiser, Carlos R.'
'de Souza, Marcus V. N.'
'Wardell, James L.'
'Wardell, Solange M. S. V.'
'Tiekink, Edward R. T.'

_publ_section_title
;
 2-{1-[2,8-Bis(trifluoromethyl)quinolin-4-yl]-3,5,6,7,8,8a-hexahydro-1<i>H</i>-1,3-oxazolo[3,4-<i>a</i>]pyridin-3-yl}phenol
;
_journal_coeditor_code HB5905
_journal_issue 7
_journal_name_full 'Acta Crystallographica Section E'
_journal_page_first o1656
_journal_page_last o1657
_journal_paper_doi 10.1107/S1600536811022379
_journal_volume 67
_journal_year 2011
_chemical_formula_iupac 'C24 H20 F6 N2 O2'
_chemical_formula_moiety 'C24 H20 F6 N2 O2'
_chemical_formula_sum 'C24 H20 F6 N2 O2'
_chemical_formula_weight 482.42
_chemical_name_systematic
;
2-{1-[2,8-Bis(trifluoromethyl)quinolin-4-yl]-3,5,6,7,8,8a-hexahydro-
1<i>H</i>-1,3-oxazolo[3,4-<i>a</i>]pyridin-3-yl}phenol
;
_space_group_IT_number 43
_symmetry_cell_setting orthorhombic
_symmetry_space_group_name_Hall 'F 2 -2d'
_symmetry_space_group_name_H-M 'F d d 2'
_atom_sites_solution_hydrogens geom
_atom_sites_solution_primary direct
_atom_sites_solution_secondary difmap
_audit_creation_method SHELXL-97
_cell_angle_alpha 90
_cell_angle_beta 90
_cell_angle_gamma 90
_cell_formula_units_Z 16
_cell_length_a 27.2766(11)
_cell_length_b 34.1005(9)
_cell_length_c 9.4431(2)
_cell_measurement_reflns_used 11047
_cell_measurement_temperature 120(2)
_cell_measurement_theta_max 27.5
_cell_measurement_theta_min 2.9
_cell_volume 8783.5(5)
_computing_cell_refinement 'DENZO (Otwinowski & Minor, 1997) and COLLECT (Hooft, 1998)'
_computing_data_collection 'COLLECT (Hooft, 1998)'
_computing_data_reduction 'DENZO (Otwinowski & Minor, 1997) and COLLECT (Hooft, 1998)'
_computing_molecular_graphics 'ORTEP-3 (Farrugia, 1997) and DIAMOND (Brandenburg, 2006)'
_computing_publication_material 'PLATON (Spek, 2009) and publCIF (Westrip, 2010)'
_computing_structure_refinement 'SHELXL97 (Sheldrick, 2008)'
_computing_structure_solution 'SHELXS97 (Sheldrick, 2008)'
_diffrn_ambient_temperature 120(2)
_diffrn_detector_area_resol_mean 9.091
_diffrn_measured_fraction_theta_full 0.993
_diffrn_measured_fraction_theta_max 0.993
_diffrn_measurement_device_type 'Enraf--Nonius KappaCCD'
_diffrn_measurement_method '\f and \w'
_diffrn_radiation_monochromator '10 cm confocal mirrors'
_diffrn_radiation_source 'Enraf--Nonius FR591 rotating anode'
_diffrn_radiation_type MoK\a
_diffrn_radiation_wavelength 0.71073
_diffrn_reflns_av_R_equivalents 0.043
_diffrn_reflns_av_sigmaI/netI 0.026
_diffrn_reflns_limit_h_max 32
_diffrn_reflns_limit_h_min -35
_diffrn_reflns_limit_k_max 32
_diffrn_reflns_limit_k_min -44
_diffrn_reflns_limit_l_max 12
_diffrn_reflns_limit_l_min -11
_diffrn_reflns_number 13970
_diffrn_reflns_theta_full 27.5
_diffrn_reflns_theta_max 27.5
_diffrn_reflns_theta_min 3.2
_diffrn_standards_decay_% 0
_diffrn_standards_number 0
_exptl_absorpt_coefficient_mu 0.128
_exptl_absorpt_correction_T_max 1.000
_exptl_absorpt_correction_T_min 0.799
_exptl_absorpt_correction_type multi-scan
_exptl_absorpt_process_details '(SADABS; Sheldrick, 2007)'
_exptl_crystal_colour colourless
_exptl_crystal_density_diffrn 1.459
_exptl_crystal_density_method 'not measured'
_exptl_crystal_description block
_exptl_crystal_F_000 3968
_exptl_crystal_size_max 0.40
_exptl_crystal_size_mid 0.20
_exptl_crystal_size_min 0.16
_refine_diff_density_max 0.20
_refine_diff_density_min -0.24
_refine_ls_abs_structure_details nd
_refine_ls_extinction_method none
_refine_ls_goodness_of_fit_ref 1.10
_refine_ls_hydrogen_treatment constr
_refine_ls_matrix_type full
_refine_ls_number_parameters 308
_refine_ls_number_reflns 2660
_refine_ls_number_restraints 1
_refine_ls_restrained_S_all 1.10
_refine_ls_R_factor_all 0.038
_refine_ls_R_factor_gt 0.035
_refine_ls_shift/su_max 0.001
_refine_ls_shift/su_mean 0.000
_refine_ls_structure_factor_coef Fsqd
_refine_ls_weighting_details 'calc w=1/[\s^2^(Fo^2^)+(0.0295P)^2^+15.365P] where P=(Fo^2^+2Fc^2^)/3'
_refine_ls_weighting_scheme calc
_refine_ls_wR_factor_gt 0.079
_refine_ls_wR_factor_ref 0.082
_reflns_number_gt 2519
_reflns_number_total 2660
_reflns_threshold_expression I>2\s(I)
_cod_data_source_file hb5905.cif
_cod_data_source_block I
_cod_database_code 2230672
_cod_database_fobs_code 2230672

loop_
_symmetry_equiv_pos_as_xyz
'x, y, z'
'-x, -y, z'
'-x+1/4, y+1/4, z+1/4'
'x+3/4, -y+3/4, z+1/4'
'x, y+1/2, z+1/2'
'-x, -y+1/2, z+1/2'
'-x+1/4, y+3/4, z+3/4'
'x+3/4, -y+5/4, z+3/4'
'x+1/2, y, z+1/2'
'-x+1/2, -y, z+1/2'
'-x+3/4, y+1/4, z+3/4'
'x+5/4, -y+3/4, z+3/4'
'x+1/2, y+1/2, z'
'-x+1/2, -y+1/2, z'
'-x+3/4, y+3/4, z+1/4'
'x+5/4, -y+5/4, z+1/4'

loop_
_atom_site_type_symbol
_atom_site_label
_atom_site_fract_x
_atom_site_fract_y
_atom_site_fract_z
_atom_site_U_iso_or_equiv
_atom_site_adp_type
_atom_site_calc_flag
_atom_site_refinement_flags
_atom_site_occupancy
_atom_site_symmetry_multiplicity
_atom_site_disorder_assembly
_atom_site_disorder_group
F F1 0.98349(6) 0.85851(4) 0.25475(17) 0.0325(3) Uani d . 1 1 . .
F F2 1.03760(5) 0.81329(5) 0.22731(16) 0.0352(4) Uani d . 1 1 . .
F F3 0.96194(6) 0.80141(5) 0.18235(15) 0.0332(4) Uani d . 1 1 . .
F F4 0.83400(6) 0.81192(5) 0.47423(18) 0.0387(4) Uani d . 1 1 . .
F F5 0.85056(6) 0.75173(5) 0.4262(2) 0.0435(4) Uani d . 1 1 . .
F F6 0.79918(6) 0.76574(6) 0.59082(19) 0.0433(4) Uani d . 1 1 . .
O O1 1.10450(6) 0.78733(5) 0.67372(18) 0.0214(3) Uani d . 1 1 . .
O O2 1.10905(7) 0.87646(6) 0.4756(2) 0.0331(4) Uani d . 1 1 . .
H H2O 1.0968 0.8720 0.5556 0.050 Uiso calc R 1 1 . .
N N1 0.93890(7) 0.79834(6) 0.4583(2) 0.0203(4) Uani d . 1 1 . .
N N2 1.10727(7) 0.85110(6) 0.7433(2) 0.0226(4) Uani d . 1 1 . .
C C1 0.98410(8) 0.80770(6) 0.4242(2) 0.0187(4) Uani d . 1 1 . .
C C2 1.02460(8) 0.80730(6) 0.5156(2) 0.0198(4) Uani d . 1 1 . .
H H2 1.0563 0.8139 0.4816 0.024 Uiso calc R 1 1 . .
C C3 1.01759(8) 0.79725(6) 0.6548(2) 0.0176(4) Uani d . 1 1 . .
C C4 0.96894(8) 0.78816(6) 0.7003(2) 0.0189(4) Uani d . 1 1 . .
C C5 0.95739(9) 0.77823(7) 0.8426(3) 0.0214(5) Uani d . 1 1 . .
H H5 0.9824 0.7786 0.9125 0.026 Uiso calc R 1 1 . .
C C6 0.91067(9) 0.76812(7) 0.8798(3) 0.0233(5) Uani d . 1 1 . .
H H6 0.9034 0.7616 0.9753 0.028 Uiso calc R 1 1 . .
C C7 0.87321(9) 0.76741(7) 0.7767(3) 0.0242(5) Uani d . 1 1 . .
H H7 0.8409 0.7600 0.8033 0.029 Uiso calc R 1 1 . .
C C8 0.88277(8) 0.77726(7) 0.6394(3) 0.0212(5) Uani d . 1 1 . .
C C9 0.93106(8) 0.78838(6) 0.5973(2) 0.0186(4) Uani d . 1 1 . .
C C10 0.99188(8) 0.82002(7) 0.2718(3) 0.0236(5) Uani d . 1 1 . .
C C11 0.84193(9) 0.77694(8) 0.5328(3) 0.0273(5) Uani d . 1 1 . .
C C12 1.06091(8) 0.79426(7) 0.7548(2) 0.0201(4) Uani d . 1 1 . .
H H12 1.0556 0.7719 0.8218 0.024 Uiso calc R 1 1 . .
C C13 1.13849(8) 0.81902(7) 0.6950(3) 0.0231(5) Uani d . 1 1 . .
H H13 1.1626 0.8119 0.7707 0.028 Uiso calc R 1 1 . .
C C14 1.07232(8) 0.83156(7) 0.8391(3) 0.0224(5) Uani d . 1 1 . .
H H14 1.0902 0.8239 0.9273 0.027 Uiso calc R 1 1 . .
C C15 1.03185(9) 0.85983(7) 0.8790(3) 0.0257(5) Uani d . 1 1 . .
H H15A 1.0080 0.8467 0.9422 0.031 Uiso calc R 1 1 . .
H H15B 1.0143 0.8687 0.7930 0.031 Uiso calc R 1 1 . .
C C16 1.05498(10) 0.89492(8) 0.9549(3) 0.0313(6) Uani d . 1 1 . .
H H16A 1.0294 0.9147 0.9750 0.038 Uiso calc R 1 1 . .
H H16B 1.0690 0.8862 1.0463 0.038 Uiso calc R 1 1 . .
C C17 1.09526(10) 0.91343(8) 0.8645(3) 0.0341(6) Uani d . 1 1 . .
H H17A 1.0803 0.9258 0.7801 0.041 Uiso calc R 1 1 . .
H H17B 1.1119 0.9342 0.9198 0.041 Uiso calc R 1 1 . .
C C18 1.13303(9) 0.88317(8) 0.8172(3) 0.0310(6) Uani d . 1 1 . .
H H18A 1.1572 0.8955 0.7528 0.037 Uiso calc R 1 1 . .
H H18B 1.1508 0.8727 0.9004 0.037 Uiso calc R 1 1 . .
C C19 1.16494(9) 0.82626(7) 0.5575(3) 0.0262(5) Uani d . 1 1 . .
C C20 1.14874(9) 0.85282(7) 0.4556(3) 0.0287(5) Uani d . 1 1 . .
C C21 1.17304(11) 0.85539(8) 0.3246(3) 0.0372(7) Uani d . 1 1 . .
H H21 1.1618 0.8734 0.2550 0.045 Uiso calc R 1 1 . .
C C22 1.21281(12) 0.83207(9) 0.2970(4) 0.0431(7) Uani d . 1 1 . .
H H22 1.2291 0.8341 0.2083 0.052 Uiso calc R 1 1 . .
C C23 1.22951(11) 0.80566(9) 0.3970(4) 0.0417(7) Uani d . 1 1 . .
H H23 1.2570 0.7895 0.3770 0.050 Uiso calc R 1 1 . .
C C24 1.20596(10) 0.80299(8) 0.5263(3) 0.0331(6) Uani d . 1 1 . .
H H24 1.2178 0.7851 0.5953 0.040 Uiso calc R 1 1 . .

loop_
_atom_site_aniso_label
_atom_site_aniso_U_11
_atom_site_aniso_U_22
_atom_site_aniso_U_33
_atom_site_aniso_U_12
_atom_site_aniso_U_13
_atom_site_aniso_U_23
F1 0.0439(9) 0.0275(8) 0.0262(8) 0.0023(6) -0.0006(7) 0.0088(6)
F2 0.0274(7) 0.0554(10) 0.0227(8) 0.0085(7) 0.0077(6) 0.0121(7)
F3 0.0377(9) 0.0460(9) 0.0160(7) -0.0085(7) -0.0028(6) -0.0014(7)
F4 0.0344(8) 0.0471(9) 0.0347(9) 0.0040(7) -0.0083(7) 0.0118(8)
F5 0.0339(8) 0.0578(11) 0.0387(9) -0.0042(8) -0.0057(8) -0.0217(9)
F6 0.0202(7) 0.0723(12) 0.0373(10) -0.0094(7) 0.0010(7) 0.0083(9)
O1 0.0193(8) 0.0214(7) 0.0236(8) -0.0016(6) -0.0005(7) -0.0004(7)
O2 0.0363(10) 0.0313(9) 0.0316(10) 0.0013(8) 0.0036(8) 0.0049(8)
N1 0.0217(9) 0.0222(9) 0.0170(10) -0.0002(7) 0.0003(8) -0.0004(7)
N2 0.0221(9) 0.0236(9) 0.0222(10) -0.0038(7) -0.0015(8) -0.0026(8)
C1 0.0217(11) 0.0182(10) 0.0162(10) 0.0003(8) 0.0000(9) 0.0001(8)
C2 0.0211(10) 0.0186(10) 0.0196(11) -0.0006(8) 0.0007(9) 0.0009(9)
C3 0.0197(10) 0.0155(9) 0.0175(11) -0.0002(8) -0.0019(8) -0.0010(8)
C4 0.0218(10) 0.0166(9) 0.0184(11) 0.0000(8) 0.0015(9) 0.0014(9)
C5 0.0266(12) 0.0213(11) 0.0164(11) 0.0000(9) 0.0002(9) 0.0009(9)
C6 0.0270(12) 0.0240(11) 0.0188(11) 0.0036(9) 0.0044(9) 0.0026(9)
C7 0.0213(11) 0.0238(11) 0.0275(12) 0.0017(9) 0.0054(10) 0.0017(10)
C8 0.0205(11) 0.0217(11) 0.0215(11) -0.0003(9) 0.0005(9) -0.0002(9)
C9 0.0205(10) 0.0173(10) 0.0180(11) -0.0002(8) 0.0013(9) -0.0008(8)
C10 0.0233(11) 0.0278(12) 0.0197(11) -0.0008(9) -0.0010(10) 0.0005(10)
C11 0.0210(11) 0.0351(13) 0.0257(12) -0.0012(10) 0.0014(10) -0.0002(10)
C12 0.0205(10) 0.0209(10) 0.0189(11) -0.0018(8) -0.0006(9) 0.0014(9)
C13 0.0192(10) 0.0248(11) 0.0252(13) -0.0023(8) -0.0043(9) 0.0010(9)
C14 0.0223(11) 0.0273(11) 0.0175(11) -0.0033(9) -0.0035(9) -0.0019(9)
C15 0.0280(12) 0.0258(12) 0.0232(12) -0.0033(9) 0.0013(10) -0.0053(10)
C16 0.0319(13) 0.0308(13) 0.0311(14) -0.0035(10) 0.0018(11) -0.0109(11)
C17 0.0362(14) 0.0282(13) 0.0379(15) -0.0092(10) 0.0037(12) -0.0117(11)
C18 0.0281(12) 0.0311(13) 0.0338(14) -0.0078(10) -0.0015(11) -0.0068(11)
C19 0.0237(12) 0.0261(12) 0.0287(13) -0.0051(9) 0.0027(10) -0.0030(10)
C20 0.0310(13) 0.0243(11) 0.0307(14) -0.0067(9) 0.0035(11) -0.0017(10)
C21 0.0514(17) 0.0286(13) 0.0316(15) -0.0107(12) 0.0096(13) 0.0003(12)
C22 0.0508(17) 0.0393(16) 0.0391(17) -0.0136(13) 0.0220(14) -0.0087(13)
C23 0.0344(15) 0.0373(15) 0.0535(19) -0.0066(13) 0.0163(14) -0.0119(14)
C24 0.0265(12) 0.0285(13) 0.0444(16) -0.0030(10) 0.0034(12) -0.0038(12)

loop_
_atom_type_symbol
_atom_type_description
_atom_type_scat_dispersion_real
_atom_type_scat_dispersion_imag
_atom_type_scat_source
C C 0.0033 0.0016 'International Tables Vol C Tables 4.2.6.8 and 6.1.1.4'
H H 0.0000 0.0000 'International Tables Vol C Tables 4.2.6.8 and 6.1.1.4'
F F 0.0171 0.0103 'International Tables Vol C Tables 4.2.6.8 and 6.1.1.4'
N N 0.0061 0.0033 'International Tables Vol C Tables 4.2.6.8 and 6.1.1.4'
O O 0.0106 0.0060 'International Tables Vol C Tables 4.2.6.8 and 6.1.1.4'

loop_
_geom_angle_atom_site_label_1
_geom_angle_atom_site_label_2
_geom_angle_atom_site_label_3
_geom_angle_site_symmetry_1
_geom_angle_site_symmetry_3
_geom_angle
_geom_angle_publ_flag
C12 O1 C13 . . 109.65(17) ?
C20 O2 H2O . . 109.5 ?
C1 N1 C9 . . 116.2(2) ?
C13 N2 C14 . . 103.32(18) ?
C13 N2 C18 . . 115.18(19) ?
C14 N2 C18 . . 110.72(19) ?
N1 C1 C2 . . 125.9(2) ?
N1 C1 C10 . . 115.6(2) ?
C2 C1 C10 . . 118.5(2) ?
C3 C2 C1 . . 118.8(2) ?
C3 C2 H2 . . 120.6 ?
C1 C2 H2 . . 120.6 ?
C2 C3 C4 . . 118.1(2) ?
C2 C3 C12 . . 120.3(2) ?
C4 C3 C12 . . 121.48(19) ?
C9 C4 C5 . . 119.2(2) ?
C9 C4 C3 . . 118.0(2) ?
C5 C4 C3 . . 122.8(2) ?
C6 C5 C4 . . 120.7(2) ?
C6 C5 H5 . . 119.7 ?
C4 C5 H5 . . 119.7 ?
C5 C6 C7 . . 120.1(2) ?
C5 C6 H6 . . 119.9 ?
C7 C6 H6 . . 119.9 ?
C8 C7 C6 . . 120.8(2) ?
C8 C7 H7 . . 119.6 ?
C6 C7 H7 . . 119.6 ?
C7 C8 C9 . . 120.4(2) ?
C7 C8 C11 . . 119.6(2) ?
C9 C8 C11 . . 120.0(2) ?
N1 C9 C4 . . 122.9(2) ?
N1 C9 C8 . . 118.4(2) ?
C4 C9 C8 . . 118.7(2) ?
F3 C10 F2 . . 106.9(2) ?
F3 C10 F1 . . 106.50(19) ?
F2 C10 F1 . . 106.81(19) ?
F3 C10 C1 . . 112.58(19) ?
F2 C10 C1 . . 112.49(19) ?
F1 C10 C1 . . 111.2(2) ?
F4 C11 F6 . . 106.4(2) ?
F4 C11 F5 . . 106.9(2) ?
F6 C11 F5 . . 106.0(2) ?
F4 C11 C8 . . 113.1(2) ?
F6 C11 C8 . . 111.8(2) ?
F5 C11 C8 . . 112.1(2) ?
O1 C12 C3 . . 108.97(18) ?
O1 C12 C14 . . 104.21(17) ?
C3 C12 C14 . . 115.21(19) ?
O1 C12 H12 . . 109.4 ?
C3 C12 H12 . . 109.4 ?
C14 C12 H12 . . 109.4 ?
O1 C13 N2 . . 103.34(18) ?
O1 C13 C19 . . 108.15(19) ?
N2 C13 C19 . . 115.2(2) ?
O1 C13 H13 . . 110.0 ?
N2 C13 H13 . . 110.0 ?
C19 C13 H13 . . 110.0 ?
N2 C14 C15 . . 109.69(19) ?
N2 C14 C12 . . 100.86(18) ?
C15 C14 C12 . . 120.68(19) ?
N2 C14 H14 . . 108.3 ?
C15 C14 H14 . . 108.3 ?
C12 C14 H14 . . 108.3 ?
C14 C15 C16 . . 108.3(2) ?
C14 C15 H15A . . 110.0 ?
C16 C15 H15A . . 110.0 ?
C14 C15 H15B . . 110.0 ?
C16 C15 H15B . . 110.0 ?
H15A C15 H15B . . 108.4 ?
C17 C16 C15 . . 111.0(2) ?
C17 C16 H16A . . 109.4 ?
C15 C16 H16A . . 109.4 ?
C17 C16 H16B . . 109.4 ?
C15 C16 H16B . . 109.4 ?
H16A C16 H16B . . 108.0 ?
C18 C17 C16 . . 111.7(2) ?
C18 C17 H17A . . 109.3 ?
C16 C17 H17A . . 109.3 ?
C18 C17 H17B . . 109.3 ?
C16 C17 H17B . . 109.3 ?
H17A C17 H17B . . 107.9 ?
N2 C18 C17 . . 108.6(2) ?
N2 C18 H18A . . 110.0 ?
C17 C18 H18A . . 110.0 ?
N2 C18 H18B . . 110.0 ?
C17 C18 H18B . . 110.0 ?
H18A C18 H18B . . 108.4 ?
C20 C19 C24 . . 118.4(2) ?
C20 C19 C13 . . 123.4(2) ?
C24 C19 C13 . . 118.1(2) ?
O2 C20 C19 . . 122.7(2) ?
O2 C20 C21 . . 117.4(2) ?
C19 C20 C21 . . 119.9(2) ?
C22 C21 C20 . . 120.3(3) ?
C22 C21 H21 . . 119.9 ?
C20 C21 H21 . . 119.9 ?
C21 C22 C23 . . 120.6(3) ?
C21 C22 H22 . . 119.7 ?
C23 C22 H22 . . 119.7 ?
C22 C23 C24 . . 119.5(3) ?
C22 C23 H23 . . 120.2 ?
C24 C23 H23 . . 120.2 ?
C23 C24 C19 . . 121.2(3) ?
C23 C24 H24 . . 119.4 ?
C19 C24 H24 . . 119.4 ?

loop_
_geom_bond_atom_site_label_1
_geom_bond_atom_site_label_2
_geom_bond_site_symmetry_2
_geom_bond_distance
_geom_bond_publ_flag
F1 C10 . 1.342(3) ?
F2 C10 . 1.336(3) ?
F3 C10 . 1.336(3) ?
F4 C11 . 1.332(3) ?
F5 C11 . 1.344(3) ?
F6 C11 . 1.344(3) ?
O1 C12 . 1.434(3) ?
O1 C13 . 1.438(3) ?
O2 C20 . 1.363(3) ?
O2 H2O . 0.8400 ?
N1 C1 . 1.314(3) ?
N1 C9 . 1.372(3) ?
N2 C13 . 1.460(3) ?
N2 C14 . 1.473(3) ?
N2 C18 . 1.475(3) ?
C1 C2 . 1.401(3) ?
C1 C10 . 1.514(3) ?
C2 C3 . 1.372(3) ?
C2 H2 . 0.9500 ?
C3 C4 . 1.429(3) ?
C3 C12 . 1.516(3) ?
C4 C9 . 1.419(3) ?
C4 C5 . 1.421(3) ?
C5 C6 . 1.366(3) ?
C5 H5 . 0.9500 ?
C6 C7 . 1.411(3) ?
C6 H6 . 0.9500 ?
C7 C8 . 1.364(3) ?
C7 H7 . 0.9500 ?
C8 C9 . 1.427(3) ?
C8 C11 . 1.502(3) ?
C12 C14 . 1.532(3) ?
C12 H12 . 1.0000 ?
C13 C19 . 1.506(3) ?
C13 H13 . 1.0000 ?
C14 C15 . 1.514(3) ?
C14 H14 . 1.0000 ?
C15 C16 . 1.530(3) ?
C15 H15A . 0.9900 ?
C15 H15B . 0.9900 ?
C16 C17 . 1.528(4) ?
C16 H16A . 0.9900 ?
C16 H16B . 0.9900 ?
C17 C18 . 1.525(4) ?
C17 H17A . 0.9900 ?
C17 H17B . 0.9900 ?
C18 H18A . 0.9900 ?
C18 H18B . 0.9900 ?
C19 C20 . 1.393(4) ?
C19 C24 . 1.403(4) ?
C20 C21 . 1.406(4) ?
C21 C22 . 1.370(4) ?
C21 H21 . 0.9500 ?
C22 C23 . 1.382(5) ?
C22 H22 . 0.9500 ?
C23 C24 . 1.382(4) ?
C23 H23 . 0.9500 ?
C24 H24 . 0.9500 ?

loop_
_geom_hbond_atom_site_label_D
_geom_hbond_atom_site_label_H
_geom_hbond_atom_site_label_A
_geom_hbond_site_symmetry_A
_geom_hbond_distance_DH
_geom_hbond_distance_HA
_geom_hbond_distance_DA
_geom_hbond_angle_DHA
O2 H2O N2 . 0.84 1.93 2.672(3) 146
C6 H6 O1 6_765 0.95 2.52 3.384(3) 152
C16 H16B F4 12_465 0.99 2.47 3.043(3) 116
C18 H18B F1 12_465 0.99 2.54 3.275(3) 131
C15 H15B Cg1 4_465 0.99 2.93 3.792(3) 146

loop_
_geom_torsion_atom_site_label_1
_geom_torsion_atom_site_label_2
_geom_torsion_atom_site_label_3
_geom_torsion_atom_site_label_4
_geom_torsion_site_symmetry_1
_geom_torsion_site_symmetry_2
_geom_torsion_site_symmetry_3
_geom_torsion_site_symmetry_4
_geom_torsion
_geom_torsion_publ_flag
C9 N1 C1 C2 . . . . 1.9(3) ?
C9 N1 C1 C10 . . . . -177.92(19) ?
N1 C1 C2 C3 . . . . -1.7(3) ?
C10 C1 C2 C3 . . . . 178.2(2) ?
C1 C2 C3 C4 . . . . -0.8(3) ?
C1 C2 C3 C12 . . . . 176.54(19) ?
C2 C3 C4 C9 . . . . 2.7(3) ?
C12 C3 C4 C9 . . . . -174.6(2) ?
C2 C3 C4 C5 . . . . -178.6(2) ?
C12 C3 C4 C5 . . . . 4.1(3) ?
C9 C4 C5 C6 . . . . 1.5(3) ?
C3 C4 C5 C6 . . . . -177.2(2) ?
C4 C5 C6 C7 . . . . 0.0(4) ?
C5 C6 C7 C8 . . . . -0.9(4) ?
C6 C7 C8 C9 . . . . 0.2(4) ?
C6 C7 C8 C11 . . . . -178.9(2) ?
C1 N1 C9 C4 . . . . 0.3(3) ?
C1 N1 C9 C8 . . . . -178.9(2) ?
C5 C4 C9 N1 . . . . 178.7(2) ?
C3 C4 C9 N1 . . . . -2.6(3) ?
C5 C4 C9 C8 . . . . -2.1(3) ?
C3 C4 C9 C8 . . . . 176.6(2) ?
C7 C8 C9 N1 . . . . -179.5(2) ?
C11 C8 C9 N1 . . . . -0.4(3) ?
C7 C8 C9 C4 . . . . 1.3(3) ?
C11 C8 C9 C4 . . . . -179.6(2) ?
N1 C1 C10 F3 . . . . -32.8(3) ?
C2 C1 C10 F3 . . . . 147.4(2) ?
N1 C1 C10 F2 . . . . -153.6(2) ?
C2 C1 C10 F2 . . . . 26.6(3) ?
N1 C1 C10 F1 . . . . 86.7(2) ?
C2 C1 C10 F1 . . . . -93.2(2) ?
C7 C8 C11 F4 . . . . 119.2(3) ?
C9 C8 C11 F4 . . . . -59.9(3) ?
C7 C8 C11 F6 . . . . -0.9(3) ?
C9 C8 C11 F6 . . . . 179.9(2) ?
C7 C8 C11 F5 . . . . -119.8(3) ?
C9 C8 C11 F5 . . . . 61.0(3) ?
C13 O1 C12 C3 . . . . 118.85(19) ?
C13 O1 C12 C14 . . . . -4.6(2) ?
C2 C3 C12 O1 . . . . -23.2(3) ?
C4 C3 C12 O1 . . . . 154.04(19) ?
C2 C3 C12 C14 . . . . 93.5(3) ?
C4 C3 C12 C14 . . . . -89.3(3) ?
C12 O1 C13 N2 . . . . -21.6(2) ?
C12 O1 C13 C19 . . . . -144.21(19) ?
C14 N2 C13 O1 . . . . 40.1(2) ?
C18 N2 C13 O1 . . . . 160.9(2) ?
C14 N2 C13 C19 . . . . 157.82(19) ?
C18 N2 C13 C19 . . . . -81.3(3) ?
C13 N2 C14 C15 . . . . -170.42(19) ?
C18 N2 C14 C15 . . . . 65.7(2) ?
C13 N2 C14 C12 . . . . -42.1(2) ?
C18 N2 C14 C12 . . . . -165.92(19) ?
O1 C12 C14 N2 . . . . 28.6(2) ?
C3 C12 C14 N2 . . . . -90.8(2) ?
O1 C12 C14 C15 . . . . 149.4(2) ?
C3 C12 C14 C15 . . . . 30.1(3) ?
N2 C14 C15 C16 . . . . -60.6(3) ?
C12 C14 C15 C16 . . . . -177.0(2) ?
C14 C15 C16 C17 . . . . 54.6(3) ?
C15 C16 C17 C18 . . . . -53.1(3) ?
C13 N2 C18 C17 . . . . -178.2(2) ?
C14 N2 C18 C17 . . . . -61.5(3) ?
C16 C17 C18 N2 . . . . 55.2(3) ?
O1 C13 C19 C20 . . . . 91.1(3) ?
N2 C13 C19 C20 . . . . -23.9(3) ?
O1 C13 C19 C24 . . . . -84.1(3) ?
N2 C13 C19 C24 . . . . 160.9(2) ?
C24 C19 C20 O2 . . . . 179.5(2) ?
C13 C19 C20 O2 . . . . 4.3(4) ?
C24 C19 C20 C21 . . . . 0.8(4) ?
C13 C19 C20 C21 . . . . -174.4(2) ?
O2 C20 C21 C22 . . . . -179.1(3) ?
C19 C20 C21 C22 . . . . -0.4(4) ?
C20 C21 C22 C23 . . . . 0.2(5) ?
C21 C22 C23 C24 . . . . -0.4(5) ?
C22 C23 C24 C19 . . . . 0.8(4) ?
C20 C19 C24 C23 . . . . -1.0(4) ?
C13 C19 C24 C23 . . . . 174.4(2) ?
